data_4060473
loop_
_publ_author_name
'Vojtech Jancik'
'Leslie W. Pineda'
'A. Claudia St\"uckl'
'Herbert W. Roesky'
'Regine Herbst-Irmer'

_journal_name_full Organometallics
_journal_paper_doi 10.1021/om049400b
_journal_year 2005
_chemical_formula_moiety 'C29 H43 B N2 Ti'
_chemical_formula_sum 'C29 H43 B N2 Ti'
_chemical_formula_weight 478.36
_space_group_IT_number 36
_space_group_name_Hall 'C 2c -2'
_space_group_name_H-M_alt 'C m c 21'
_symmetry_cell_setting orthorhombic
_symmetry_space_group_name_H-M 'C m c 21'
_cell_angle_alpha 90.00
_cell_angle_beta 90.00
_cell_angle_gamma 90.00
_cell_formula_units_Z 4
_cell_length_a 19.2679(19)
_cell_length_b 10.2436(9)
_cell_length_c 13.7096(14)
_cell_measurement_temperature 117(2)
_cell_volume 2705.9(5)
_diffrn_ambient_temperature 117(2)
_exptl_crystal_density_diffrn 1.174
_cod_depositor_comments
;
The following automatic conversions were performed:
'_symmetry_cell_setting' value 'Orthorhombic' changed to 'orthorhombic'
according to '/home/saulius/struct/CIF-dictionaries/cif_core.dic'
dictionary named 'cif_core.dic' version 2.4.1 from 2010-06-29.

Automatic conversion script
Id: cif_fix_enum 1527 2010-12-29 10:47:43Z saulius 
;
_cod_database_code 4060473

loop_
_symmetry_equiv_pos_as_xyz
'x, y, z'
'-x, -y, z+1/2'
'-x, y, z'
'x, -y, z+1/2'
'x+1/2, y+1/2, z'
'-x+1/2, -y+1/2, z+1/2'
'-x+1/2, y+1/2, z'
'x+1/2, -y+1/2, z+1/2'

loop_
_atom_site_label
_atom_site_type_symbol
_atom_site_fract_x
_atom_site_fract_y
_atom_site_fract_z
_atom_site_U_iso_or_equiv
_atom_site_adp_type
_atom_site_occupancy
_atom_site_symmetry_multiplicity
_atom_site_calc_flag
_atom_site_refinement_flags
_atom_site_disorder_assembly
_atom_site_disorder_group
Ti1 Ti 0.0000 0.25332(4) 0.25237(4) 0.01549(9) Uani 1 2 d S . .
B2 B 0.0000 0.1354(3) 0.0996(2) 0.0257(6) Uani 1 2 d S . .
N3 N 0.06552(7) 0.20246(13) 0.35986(11) 0.0174(3) Uani 1 1 d . . .
C4 C 0.06388(9) 0.19071(16) 0.45664(12) 0.0199(4) Uani 1 1 d . . .
C5 C 0.0000 0.1927(2) 0.50484(19) 0.0216(5) Uani 1 2 d S . .
C6 C 0.12935(11) 0.1814(2) 0.51558(16) 0.0278(4) Uani 1 1 d . . .
C7 C 0.12257(9) 0.18454(17) 0.29748(14) 0.0204(4) Uani 1 1 d . . .
C8 C 0.16068(9) 0.06687(18) 0.29023(13) 0.0240(4) Uani 1 1 d . . .
C9 C 0.20899(11) 0.0597(3) 0.21665(16) 0.0398(6) Uani 1 1 d . . .
C10 C 0.21676(11) 0.1587(3) 0.14819(19) 0.0492(7) Uani 1 1 d . . .
C11 C 0.17674(10) 0.2689(2) 0.15189(16) 0.0378(6) Uani 1 1 d . . .
C12 C 0.12995(9) 0.28771(19) 0.22882(14) 0.0253(5) Uani 1 1 d . . .
C13 C 0.08357(9) 0.40314(16) 0.24070(17) 0.0291(4) Uani 1 1 d . . .
C14 C 0.09586(15) 0.4822(3) 0.3333(2) 0.0444(7) Uani 1 1 d . . .
C15 C 0.08565(12) 0.4949(3) 0.1530(2) 0.0420(6) Uani 1 1 d . . .
C16 C 0.14425(10) -0.05185(18) 0.35279(14) 0.0240(4) Uani 1 1 d . . .
C17 C 0.1139(3) -0.1495(4) 0.2875(3) 0.0329(14) Uani 0.571(10) 1 d P . .
C18 C 0.2114(2) -0.0986(7) 0.4032(5) 0.0364(15) Uani 0.571(10) 1 d P . .
H19 H 0.0000 0.093(3) 0.1851(19) 0.017(6) Uiso 1 2 d S . .
H20 H 0.0000 0.247(3) 0.119(2) 0.027(7) Uiso 1 2 d S . .
H21 H 0.0498(12) 0.102(2) 0.0605(18) 0.050(7) Uiso 1 1 d . . .
H22 H 0.0000 0.187(3) 0.568(3) 0.028(8) Uiso 1 2 d S . .
H23 H 0.1281(12) 0.246(2) 0.562(2) 0.043(6) Uiso 1 1 d . . .
H24 H 0.1316(12) 0.099(2) 0.5491(17) 0.040(6) Uiso 1 1 d . . .
H25 H 0.1684(13) 0.192(2) 0.4751(18) 0.038(6) Uiso 1 1 d . . .
H26 H 0.2364(11) -0.012(2) 0.2114(15) 0.034(6) Uiso 1 1 d . . .
H27 H 0.2490(15) 0.151(3) 0.101(2) 0.063(9) Uiso 1 1 d . . .
H28 H 0.1800(11) 0.333(2) 0.1039(16) 0.034(6) Uiso 1 1 d . . .
H29 H 0.1347(14) 0.531(3) 0.329(2) 0.060(8) Uiso 1 1 d . . .
H30 H 0.0961(14) 0.430(3) 0.388(2) 0.058(8) Uiso 1 1 d . . .
H31 H 0.0609(13) 0.545(3) 0.3408(19) 0.045(7) Uiso 1 1 d . . .
H32 H 0.0709(11) 0.455(2) 0.0933(17) 0.031(6) Uiso 1 1 d . . .
H33 H 0.1340(12) 0.540(2) 0.1432(18) 0.038(7) Uiso 1 1 d . . .
H34 H 0.0556(12) 0.571(3) 0.1623(18) 0.039(7) Uiso 1 1 d . . .
H35 H 0.1233(10) -0.028(2) 0.4066(16) 0.026(5) Uiso 1 1 d . . .
H36 H 0.0809(13) -0.134(2) 0.247(2) 0.036(6) Uiso 1 1 d . . .
H37 H 0.098(3) -0.219(5) 0.323(4) 0.049(13) Uiso 0.571(10) 1 d P . .
H38 H 0.145(2) -0.193(4) 0.243(4) 0.044(12) Uiso 0.571(10) 1 d P . .
H39 H 0.1947(17) -0.190(3) 0.426(3) 0.078(10) Uiso 1 1 d . . .
H40 H 0.2447(15) -0.129(3) 0.363(2) 0.050(7) Uiso 1 1 d . . .
H41 H 0.234(2) -0.037(5) 0.444(4) 0.049(14) Uiso 0.571(10) 1 d P . .
C17A C 0.0745(4) -0.1255(5) 0.3183(5) 0.0317(19) Uani 0.429(10) 1 d P . .
C18A C 0.2002(3) -0.1587(7) 0.3623(5) 0.0266(16) Uani 0.429(10) 1 d P . .
H36A H 0.058(2) -0.197(4) 0.363(3) 0.013(10) Uiso 0.429(10) 1 d P . .
H39A H 0.210(3) -0.206(5) 0.301(4) 0.030(13) Uiso 0.429(10) 1 d P . .
H37A H 0.040(3) -0.068(5) 0.311(4) 0.030(14) Uiso 0.429(10) 1 d P . .

loop_
_atom_site_aniso_label
_atom_site_aniso_U_11
_atom_site_aniso_U_22
_atom_site_aniso_U_33
_atom_site_aniso_U_23
_atom_site_aniso_U_13
_atom_site_aniso_U_12
Ti1 0.01632(16) 0.01193(16) 0.01822(17) 0.00102(18) 0.000 0.000
B2 0.0300(16) 0.0237(15) 0.0235(15) -0.0016(12) 0.000 0.000
N3 0.0182(7) 0.0119(7) 0.0221(8) -0.0017(6) -0.0022(6) -0.0020(5)
C4 0.0274(9) 0.0101(7) 0.0222(9) -0.0026(7) -0.0049(7) -0.0018(7)
C5 0.0343(14) 0.0167(12) 0.0138(12) -0.0021(10) 0.000 0.000
C6 0.0331(11) 0.0256(11) 0.0247(10) -0.0041(9) -0.0079(8) -0.0025(8)
C7 0.0140(8) 0.0244(10) 0.0227(9) 0.0037(8) -0.0036(7) -0.0054(7)
C8 0.0146(8) 0.0319(10) 0.0254(8) 0.0070(8) -0.0021(7) 0.0031(7)
C9 0.0234(10) 0.0573(15) 0.0387(11) 0.0189(10) 0.0082(8) 0.0192(10)
C10 0.0219(10) 0.0810(19) 0.0446(14) 0.0349(13) 0.0134(10) 0.0150(11)
C11 0.0173(9) 0.0573(15) 0.0387(12) 0.0292(12) 0.0002(8) -0.0066(9)
C12 0.0140(8) 0.0298(9) 0.0322(12) 0.0089(8) -0.0071(7) -0.0100(7)
C13 0.0297(9) 0.0198(8) 0.0377(11) 0.0084(9) -0.0069(9) -0.0084(7)
C14 0.0559(16) 0.0190(12) 0.0582(17) 0.0027(11) -0.0211(13) -0.0134(11)
C15 0.0325(12) 0.0346(14) 0.0589(16) 0.0273(12) -0.0091(12) -0.0126(11)
C16 0.0249(9) 0.0256(10) 0.0217(9) 0.0025(8) 0.0038(8) 0.0077(7)
C17 0.047(4) 0.0179(19) 0.033(2) 0.0033(16) 0.000(2) 0.0059(19)
C18 0.038(2) 0.037(3) 0.033(3) 0.013(3) 0.003(2) 0.010(2)
C17A 0.023(3) 0.025(3) 0.046(4) 0.010(3) -0.006(3) -0.003(2)
C18A 0.031(3) 0.023(3) 0.026(3) 0.009(3) 0.007(2) 0.009(2)

loop_
_geom_bond_atom_site_label_1
_geom_bond_atom_site_label_2
_geom_bond_distance
_geom_bond_site_symmetry_2
_geom_bond_publ_flag
Ti1 N3 2.0092(15) . ?
Ti1 N3 2.0092(15) 3 ?
Ti1 C13 2.2302(17) . ?
Ti1 C13 2.2302(17) 3 ?
Ti1 B2 2.418(3) . ?
Ti1 C7 2.5410(17) . ?
Ti1 C7 2.5410(17) 3 ?
Ti1 C12 2.5491(17) . ?
Ti1 C12 2.5491(17) 3 ?
Ti1 H19 1.88(3) . ?
Ti1 H20 1.82(3) . ?
B2 H19 1.25(3) . ?
B2 H20 1.18(3) . ?
B2 H21 1.15(2) . ?
N3 C4 1.333(2) . ?
N3 C7 1.405(2) . ?
C4 C5 1.397(2) . ?
C4 C6 1.501(3) . ?
C5 C4 1.397(2) 3 ?
C5 H22 0.87(3) . ?
C6 H23 0.92(3) . ?
C6 H24 0.96(2) . ?
C6 H25 0.94(3) . ?
C7 C8 1.415(2) . ?
C7 C12 1.422(3) . ?
C8 C9 1.374(3) . ?
C8 C16 1.521(3) . ?
C9 C10 1.390(3) . ?
C9 H26 0.91(2) . ?
C10 C11 1.368(3) . ?
C10 H27 0.90(3) . ?
C11 C12 1.401(3) . ?
C11 H28 0.93(2) . ?
C12 C13 1.491(3) . ?
C13 C14 1.524(3) . ?
C13 C15 1.527(3) . ?
C14 H29 0.90(3) . ?
C14 H30 0.92(3) . ?
C14 H31 0.93(3) . ?
C15 H32 0.96(2) . ?
C15 H33 1.05(2) . ?
C15 H34 0.98(2) . ?
C16 C17 1.464(5) . ?
C16 C18A 1.542(5) . ?
C16 C18 1.542(5) . ?
C16 C17A 1.613(5) . ?
C16 H35 0.88(2) . ?
C17 C17A 0.903(7) . ?
C17 H36 0.86(3) . ?
C17 H37 0.91(5) . ?
C17 H38 0.96(5) . ?
C18 C18A 0.860(7) . ?
C18 H39 1.03(3) . ?
C18 H40 0.91(3) . ?
C18 H41 0.95(5) . ?
C17A H36 0.99(3) . ?
C17A H37 1.06(5) . ?
C17A H36A 1.00(4) . ?
C17A H37A 0.90(5) . ?
C18A H39 0.93(4) . ?
C18A H40 0.91(3) . ?
C18A H39A 0.98(6) . ?
